data_2232020
loop_
_publ_author_name
'Chen, Jian-long'
'Wang, Kai'
'Shen, Yan'
'Ren, Li-li'
'Chen, Guo-guang'

_publ_section_title
;
 1-[(<i>Z</i>)-8-(4-Chlorophenoxy)-3-(2,4-difluorophenyl)-4-oxaocta-2-en-2-yl]-1<i>H</i>-1,2,4-triazol-4-ium
 nitrate
;
_journal_coeditor_code PV2445
_journal_issue 10
_journal_name_full 'Acta Crystallographica Section E'
_journal_page_first o2800
_journal_paper_doi 10.1107/S1600536811038761
_journal_volume 67
_journal_year 2011
_chemical_formula_iupac 'C21 H21 Cl F2 N3 O2 + , N O3 -'
_chemical_formula_moiety 'C21 H21 Cl F2 N3 O2, N O3'
_chemical_formula_sum 'C21 H21 Cl F2 N4 O5'
_chemical_formula_weight 482.87
_chemical_name_systematic
;
1-[(<i>Z</i>)-8-(4-Chlorophenoxy)-3-(2,4-difluorophenyl)-4-oxaocta-
2-en-2-yl]-1<i>H</i>-1,2,4-triazol-4-ium nitrate
;
_space_group_IT_number 14
_symmetry_cell_setting monoclinic
_symmetry_space_group_name_Hall '-P 2ybc'
_symmetry_space_group_name_H-M 'P 1 21/c 1'
_atom_sites_solution_hydrogens geom
_atom_sites_solution_primary direct
_atom_sites_solution_secondary difmap
_audit_creation_method SHELXL-97
_cell_angle_alpha 90.00
_cell_angle_beta 97.29(3)
_cell_angle_gamma 90.00
_cell_formula_units_Z 4
_cell_length_a 7.9580(16)
_cell_length_b 31.635(6)
_cell_length_c 9.1850(18)
_cell_measurement_reflns_used 25
_cell_measurement_temperature 293(2)
_cell_measurement_theta_max 12
_cell_measurement_theta_min 9
_cell_volume 2293.6(8)
_computing_cell_refinement 'CAD-4 EXPRESS (Enraf--Nonius, 1994)'
_computing_data_collection 'CAD-4 EXPRESS (Enraf--Nonius, 1994)'
_computing_data_reduction 'XCAD4 (Harms & Wocadlo, 1995)'
_computing_molecular_graphics 'SHELXTL (Sheldrick, 2008)'
_computing_publication_material 'PLATON (Spek, 2009)'
_computing_structure_refinement 'SHELXL97 (Sheldrick, 2008)'
_computing_structure_solution 'SHELXS97 (Sheldrick, 2008)'
_diffrn_ambient_temperature 293(2)
_diffrn_measured_fraction_theta_full 0.999
_diffrn_measured_fraction_theta_max 0.999
_diffrn_measurement_device_type 'Enraf--Nonius CAD-4'
_diffrn_measurement_method \w/2\q
_diffrn_radiation_monochromator graphite
_diffrn_radiation_source 'fine-focus sealed tube'
_diffrn_radiation_type MoK\a
_diffrn_radiation_wavelength 0.71073
_diffrn_reflns_av_R_equivalents 0.0921
_diffrn_reflns_av_sigmaI/netI 0.0947
_diffrn_reflns_limit_h_max 9
_diffrn_reflns_limit_h_min 0
_diffrn_reflns_limit_k_max 38
_diffrn_reflns_limit_k_min 0
_diffrn_reflns_limit_l_max 10
_diffrn_reflns_limit_l_min -11
_diffrn_reflns_number 4521
_diffrn_reflns_theta_full 25.38
_diffrn_reflns_theta_max 25.38
_diffrn_reflns_theta_min 1.29
_diffrn_standards_decay_% 1
_diffrn_standards_interval_count 200
_diffrn_standards_interval_time 2
_diffrn_standards_number 3
_exptl_absorpt_coefficient_mu 0.223
_exptl_absorpt_correction_T_max 0.9781
_exptl_absorpt_correction_T_min 0.9362
_exptl_absorpt_correction_type psi-scan
_exptl_absorpt_process_details '(North <i>et al.</i>, 1968)'
_exptl_crystal_colour yellow
_exptl_crystal_density_diffrn 1.398
_exptl_crystal_density_method 'not measured'
_exptl_crystal_description block
_exptl_crystal_F_000 1000
_exptl_crystal_size_max 0.30
_exptl_crystal_size_mid 0.10
_exptl_crystal_size_min 0.10
_refine_diff_density_max 0.201
_refine_diff_density_min -0.235
_refine_ls_extinction_method none
_refine_ls_goodness_of_fit_ref 1.004
_refine_ls_hydrogen_treatment constr
_refine_ls_matrix_type full
_refine_ls_number_parameters 298
_refine_ls_number_reflns 4216
_refine_ls_number_restraints 0
_refine_ls_restrained_S_all 1.004
_refine_ls_R_factor_all 0.1528
_refine_ls_R_factor_gt 0.0662
_refine_ls_shift/su_max 0.000
_refine_ls_shift/su_mean 0.000
_refine_ls_structure_factor_coef Fsqd
_refine_ls_weighting_details 'calc w=1/[\s^2^(Fo^2^)+(0.0480P)^2^] where P=(Fo^2^+2Fc^2^)/3'
_refine_ls_weighting_scheme calc
_refine_ls_wR_factor_gt 0.1159
_refine_ls_wR_factor_ref 0.1403
_reflns_number_gt 1952
_reflns_number_total 4216
_reflns_threshold_expression >2sigma(I)
_cod_data_source_file pv2445.cif
_cod_data_source_block I
_cod_original_sg_symbol_H-M 'P 21/c'
_cod_database_code 2232020
_cod_database_fobs_code 2232020

loop_
_symmetry_equiv_pos_as_xyz
'x, y, z'
'-x, y+1/2, -z+1/2'
'-x, -y, -z'
'x, -y-1/2, z-1/2'

loop_
_atom_site_type_symbol
_atom_site_label
_atom_site_fract_x
_atom_site_fract_y
_atom_site_fract_z
_atom_site_U_iso_or_equiv
_atom_site_adp_type
_atom_site_calc_flag
_atom_site_refinement_flags
_atom_site_occupancy
_atom_site_symmetry_multiplicity
Cl Cl 1.06795(17) 0.98117(4) 0.78129(14) 0.0884(4) Uani d . 1 1
O O1 0.5208(3) 0.66925(8) 0.7812(2) 0.0537(7) Uani d . 1 1
N N1 0.4023(4) 0.64572(10) 0.5034(3) 0.0492(8) Uani d . 1 1
F F1 0.6286(3) 0.51310(8) 1.2146(3) 0.0929(9) Uani d . 1 1
C C1 0.4331(5) 0.59449(12) 0.9814(4) 0.0600(11) Uani d . 1 1
H H1A 0.3389 0.6121 0.9757 0.072 Uiso calc R 1 1
O O2 0.8631(4) 0.80660(8) 0.8732(3) 0.0665(8) Uani d . 1 1
F F2 0.7867(3) 0.57220(8) 0.7858(3) 0.0912(9) Uani d . 1 1
N N2 0.4433(5) 0.63841(11) 0.3638(3) 0.0667(10) Uani d . 1 1
C C2 0.4625(6) 0.56669(14) 1.0964(4) 0.0680(13) Uani d . 1 1
H H2B 0.3904 0.5656 1.1684 0.082 Uiso calc R 1 1
N N3 0.3111(4) 0.69903(10) 0.3756(3) 0.0534(9) Uani d . 1 1
H H3A 0.2657 0.7229 0.3485 0.064 Uiso calc R 1 1
C C3 0.5993(7) 0.54084(13) 1.1027(4) 0.0622(12) Uani d . 1 1
C C4 0.7106(6) 0.54183(13) 0.9996(4) 0.0668(12) Uani d . 1 1
H H4A 0.8045 0.5241 1.0054 0.080 Uiso calc R 1 1
C C5 0.6748(6) 0.57053(13) 0.8877(4) 0.0569(11) Uani d . 1 1
C C6 0.5399(5) 0.59716(12) 0.8733(4) 0.0463(10) Uani d . 1 1
C C7 0.5057(5) 0.62726(12) 0.7499(4) 0.0444(9) Uani d . 1 1
C C8 0.4462(5) 0.61470(11) 0.6153(4) 0.0498(10) Uani d . 1 1
C C9 0.4189(6) 0.57050(13) 0.5668(4) 0.0864(16) Uani d . 1 1
H H9A 0.4507 0.5518 0.6480 0.130 Uiso calc R 1 1
H H9B 0.4867 0.5645 0.4899 0.130 Uiso calc R 1 1
H H9C 0.3014 0.5664 0.5307 0.130 Uiso calc R 1 1
C C10 0.3847(6) 0.67162(14) 0.2922(4) 0.0652(12) Uani d . 1 1
H H10A 0.3928 0.6760 0.1932 0.078 Uiso calc R 1 1
C C11 0.3222(5) 0.68190(12) 0.5088(4) 0.0506(10) Uani d . 1 1
H H11A 0.2811 0.6934 0.5905 0.061 Uiso calc R 1 1
C C12 0.6628(5) 0.68174(11) 0.8866(4) 0.0484(10) Uani d . 1 1
H H12A 0.7679 0.6721 0.8546 0.058 Uiso calc R 1 1
H H12B 0.6527 0.6691 0.9813 0.058 Uiso calc R 1 1
C C13 0.6635(5) 0.72830(11) 0.8991(4) 0.0528(10) Uani d . 1 1
H H13A 0.5584 0.7374 0.9325 0.063 Uiso calc R 1 1
H H13B 0.6681 0.7405 0.8028 0.063 Uiso calc R 1 1
C C14 0.8110(5) 0.74505(12) 1.0040(4) 0.0503(10) Uani d . 1 1
H H14A 0.8013 0.7342 1.1014 0.060 Uiso calc R 1 1
H H14B 0.9152 0.7339 0.9746 0.060 Uiso calc R 1 1
C C15 0.8246(5) 0.79196(12) 1.0125(4) 0.0542(10) Uani d . 1 1
H H15A 0.7186 0.8041 1.0342 0.065 Uiso calc R 1 1
H H15B 0.9135 0.8002 1.0895 0.065 Uiso calc R 1 1
C C16 0.9051(5) 0.84798(12) 0.8603(4) 0.0526(10) Uani d . 1 1
C C17 0.9642(5) 0.85865(13) 0.7305(4) 0.0591(11) Uani d . 1 1
H H17A 0.9710 0.8380 0.6593 0.071 Uiso calc R 1 1
C C18 1.0133(5) 0.89934(14) 0.7049(4) 0.0617(11) Uani d . 1 1
H H18A 1.0538 0.9062 0.6172 0.074 Uiso calc R 1 1
C C19 1.0020(5) 0.93006(13) 0.8108(5) 0.0617(11) Uani d . 1 1
C C20 0.9427(6) 0.91986(14) 0.9391(5) 0.0724(13) Uani d . 1 1
H H20A 0.9355 0.9405 1.0100 0.087 Uiso calc R 1 1
C C21 0.8929(5) 0.87874(13) 0.9644(4) 0.0667(12) Uani d . 1 1
H H21A 0.8514 0.8720 1.0517 0.080 Uiso calc R 1 1
N N4 0.1836(4) 0.79947(13) 0.3777(4) 0.0604(9) Uani d . 1 1
O O3 0.1244(4) 0.83434(11) 0.3510(4) 0.0941(11) Uani d . 1 1
O O4 0.2476(4) 0.78801(11) 0.5018(3) 0.0883(11) Uani d . 1 1
O O5 0.1781(3) 0.77208(8) 0.2747(3) 0.0588(7) Uani d . 1 1

loop_
_atom_site_aniso_label
_atom_site_aniso_U_11
_atom_site_aniso_U_22
_atom_site_aniso_U_33
_atom_site_aniso_U_12
_atom_site_aniso_U_13
_atom_site_aniso_U_23
Cl 0.1080(10) 0.0611(8) 0.0955(9) -0.0204(7) 0.0108(7) 0.0053(7)
O1 0.0688(19) 0.0470(16) 0.0404(14) -0.0018(13) -0.0116(13) -0.0013(12)
N1 0.066(2) 0.046(2) 0.0340(17) 0.0003(17) -0.0015(15) 0.0002(15)
F1 0.126(2) 0.0812(19) 0.0663(16) -0.0072(17) -0.0075(15) 0.0369(14)
C1 0.075(3) 0.054(3) 0.052(2) 0.003(2) 0.011(2) 0.010(2)
O2 0.102(2) 0.0489(18) 0.0517(17) -0.0183(16) 0.0205(15) -0.0070(14)
F2 0.090(2) 0.106(2) 0.0833(18) 0.0335(17) 0.0354(16) 0.0291(15)
N2 0.095(3) 0.072(3) 0.0321(18) 0.014(2) 0.0053(18) -0.0024(17)
C2 0.094(4) 0.066(3) 0.047(3) -0.008(3) 0.021(2) 0.011(2)
N3 0.067(2) 0.051(2) 0.0388(18) -0.0046(18) -0.0070(16) 0.0064(16)
C3 0.098(4) 0.045(3) 0.040(2) -0.009(3) -0.006(2) 0.0116(19)
C4 0.082(3) 0.061(3) 0.054(3) 0.016(2) -0.004(2) 0.007(2)
C5 0.077(3) 0.056(3) 0.039(2) 0.001(2) 0.011(2) -0.001(2)
C6 0.058(3) 0.045(2) 0.034(2) 0.002(2) 0.0029(19) 0.0002(17)
C7 0.051(2) 0.039(2) 0.041(2) -0.0049(18) -0.0012(17) -0.0023(17)
C8 0.069(3) 0.040(2) 0.038(2) -0.001(2) -0.0001(19) 0.0038(18)
C9 0.132(5) 0.057(3) 0.062(3) -0.017(3) -0.022(3) -0.003(2)
C10 0.093(4) 0.066(3) 0.035(2) 0.001(3) 0.000(2) 0.001(2)
C11 0.059(3) 0.054(3) 0.036(2) -0.007(2) -0.0015(18) 0.0002(19)
C12 0.049(2) 0.051(2) 0.043(2) -0.002(2) -0.0027(18) -0.0036(18)
C13 0.063(3) 0.047(3) 0.047(2) -0.006(2) -0.0001(19) -0.0017(19)
C14 0.045(2) 0.057(3) 0.048(2) -0.001(2) 0.0024(19) -0.0049(19)
C15 0.057(3) 0.056(3) 0.048(2) -0.003(2) -0.0002(19) -0.008(2)
C16 0.057(3) 0.050(3) 0.051(2) -0.008(2) 0.010(2) 0.000(2)
C17 0.067(3) 0.054(3) 0.056(3) -0.002(2) 0.005(2) -0.008(2)
C18 0.063(3) 0.066(3) 0.057(3) -0.004(2) 0.010(2) 0.003(2)
C19 0.069(3) 0.050(3) 0.066(3) -0.011(2) 0.006(2) 0.001(2)
C20 0.093(4) 0.052(3) 0.075(3) -0.014(3) 0.022(3) -0.020(2)
C21 0.087(3) 0.059(3) 0.059(3) -0.024(2) 0.030(2) -0.018(2)
N4 0.055(2) 0.075(3) 0.053(2) -0.007(2) 0.0119(18) -0.002(2)
O3 0.089(3) 0.062(2) 0.132(3) 0.011(2) 0.014(2) -0.007(2)
O4 0.097(2) 0.130(3) 0.0366(17) -0.010(2) 0.0009(16) -0.0060(18)
O5 0.077(2) 0.0595(18) 0.0377(14) -0.0015(15) 0.0004(13) -0.0056(14)

loop_
_atom_type_symbol
_atom_type_description
_atom_type_scat_dispersion_real
_atom_type_scat_dispersion_imag
_atom_type_scat_source
C C 0.0033 0.0016 'International Tables Vol C Tables 4.2.6.8 and 6.1.1.4'
H H 0.0000 0.0000 'International Tables Vol C Tables 4.2.6.8 and 6.1.1.4'
N N 0.0061 0.0033 'International Tables Vol C Tables 4.2.6.8 and 6.1.1.4'
O O 0.0106 0.0060 'International Tables Vol C Tables 4.2.6.8 and 6.1.1.4'
F F 0.0171 0.0103 'International Tables Vol C Tables 4.2.6.8 and 6.1.1.4'
Cl Cl 0.1484 0.1585 'International Tables Vol C Tables 4.2.6.8 and 6.1.1.4'

loop_
_geom_angle_atom_site_label_1
_geom_angle_atom_site_label_2
_geom_angle_atom_site_label_3
_geom_angle
C7 O1 C12 116.6(3)
C11 N1 N2 110.7(3)
C11 N1 C8 130.2(3)
N2 N1 C8 119.1(3)
C2 C1 C6 122.0(4)
C2 C1 H1A 119.0
C6 C1 H1A 119.0
C16 O2 C15 118.2(3)
C10 N2 N1 102.9(3)
C3 C2 C1 118.5(4)
C3 C2 H2B 120.8
C1 C2 H2B 120.8
C11 N3 C10 106.2(3)
C11 N3 H3A 126.9
C10 N3 H3A 126.9
F1 C3 C2 119.0(4)
F1 C3 C4 118.3(4)
C2 C3 C4 122.7(4)
C5 C4 C3 116.0(4)
C5 C4 H4A 122.0
C3 C4 H4A 122.0
C6 C5 F2 118.9(3)
C6 C5 C4 124.7(4)
F2 C5 C4 116.4(4)
C5 C6 C1 116.1(4)
C5 C6 C7 122.7(3)
C1 C6 C7 121.2(4)
C8 C7 O1 120.0(3)
C8 C7 C6 122.0(3)
O1 C7 C6 117.6(3)
C7 C8 N1 119.3(3)
C7 C8 C9 125.9(3)
N1 C8 C9 114.8(3)
C8 C9 H9A 109.5
C8 C9 H9B 109.5
H9A C9 H9B 109.5
C8 C9 H9C 109.5
H9A C9 H9C 109.5
H9B C9 H9C 109.5
N2 C10 N3 113.0(4)
N2 C10 H10A 123.5
N3 C10 H10A 123.5
N1 C11 N3 107.2(3)
N1 C11 H11A 126.4
N3 C11 H11A 126.4
O1 C12 C13 108.6(3)
O1 C12 H12A 110.0
C13 C12 H12A 110.0
O1 C12 H12B 110.0
C13 C12 H12B 110.0
H12A C12 H12B 108.3
C12 C13 C14 113.1(3)
C12 C13 H13A 109.0
C14 C13 H13A 109.0
C12 C13 H13B 109.0
C14 C13 H13B 109.0
H13A C13 H13B 107.8
C15 C14 C13 115.2(3)
C15 C14 H14A 108.5
C13 C14 H14A 108.5
C15 C14 H14B 108.5
C13 C14 H14B 108.5
H14A C14 H14B 107.5
O2 C15 C14 107.3(3)
O2 C15 H15A 110.2
C14 C15 H15A 110.2
O2 C15 H15B 110.2
C14 C15 H15B 110.2
H15A C15 H15B 108.5
O2 C16 C21 125.5(4)
O2 C16 C17 115.2(3)
C21 C16 C17 119.3(4)
C18 C17 C16 120.9(4)
C18 C17 H17A 119.5
C16 C17 H17A 119.5
C17 C18 C19 119.4(4)
C17 C18 H18A 120.3
C19 C18 H18A 120.3
C20 C19 C18 120.1(4)
C20 C19 Cl 120.1(3)
C18 C19 Cl 119.8(3)
C19 C20 C21 120.3(4)
C19 C20 H20A 119.9
C21 C20 H20A 119.9
C16 C21 C20 120.0(4)
C16 C21 H21A 120.0
C20 C21 H21A 120.0
O3 N4 O4 123.7(4)
O3 N4 O5 119.4(4)
O4 N4 O5 116.9(4)

loop_
_geom_bond_atom_site_label_1
_geom_bond_atom_site_label_2
_geom_bond_distance
Cl C19 1.732(4)
O1 C7 1.361(4)
O1 C12 1.447(4)
N1 C11 1.314(4)
N1 N2 1.383(4)
N1 C8 1.432(4)
F1 C3 1.349(4)
C1 C2 1.371(5)
C1 C6 1.389(5)
C1 H1A 0.9300
O2 C16 1.360(4)
O2 C15 1.430(4)
F2 C5 1.372(4)
N2 C10 1.295(5)
C2 C3 1.357(6)
C2 H2B 0.9300
N3 C11 1.330(4)
N3 C10 1.340(5)
N3 H3A 0.8600
C3 C4 1.377(6)
C4 C5 1.374(5)
C4 H4A 0.9300
C5 C6 1.358(5)
C6 C7 1.479(5)
C7 C8 1.327(5)
C8 C9 1.475(5)
C9 H9A 0.9600
C9 H9B 0.9600
C9 H9C 0.9600
C10 H10A 0.9300
C11 H11A 0.9300
C12 C13 1.477(4)
C12 H12A 0.9700
C12 H12B 0.9700
C13 C14 1.517(5)
C13 H13A 0.9700
C13 H13B 0.9700
C14 C15 1.489(5)
C14 H14A 0.9700
C14 H14B 0.9700
C15 H15A 0.9700
C15 H15B 0.9700
C16 C21 1.376(5)
C16 C17 1.378(5)
C17 C18 1.374(5)
C17 H17A 0.9300
C18 C19 1.386(5)
C18 H18A 0.9300
C19 C20 1.362(5)
C20 C21 1.388(5)
C20 H20A 0.9300
C21 H21A 0.9300
N4 O3 1.212(4)
N4 O4 1.243(4)
N4 O5 1.279(4)

loop_
_geom_hbond_atom_site_label_D
_geom_hbond_atom_site_label_H
_geom_hbond_atom_site_label_A
_geom_hbond_site_symmetry_A
_geom_hbond_distance_DH
_geom_hbond_distance_HA
_geom_hbond_distance_DA
_geom_hbond_angle_DHA
_geom_hbond_publ_flag
N3 H3A O5 . 0.86 1.80 2.659(4) 174 yes
C9 H9A F1 3_667 0.96 2.53 3.371(5) 146 yes
C10 H10A O4 4_575 0.93 2.28 3.033(5) 137 yes
C1 H1A O3 4_576 0.93 2.57 3.434(5) 155 yes
C11 H11A O5 4_576 0.93 2.25 3.180(5) 174 yes

loop_
_geom_torsion_atom_site_label_1
_geom_torsion_atom_site_label_2
_geom_torsion_atom_site_label_3
_geom_torsion_atom_site_label_4
_geom_torsion
C11 N1 N2 C10 0.3(4)
C8 N1 N2 C10 179.2(3)
C6 C1 C2 C3 -0.8(6)
C1 C2 C3 F1 -179.4(4)
C1 C2 C3 C4 0.9(7)
F1 C3 C4 C5 179.8(3)
C2 C3 C4 C5 -0.5(6)
C3 C4 C5 C6 0.0(6)
C3 C4 C5 F2 179.0(3)
F2 C5 C6 C1 -178.8(3)
C4 C5 C6 C1 0.2(6)
F2 C5 C6 C7 1.6(6)
C4 C5 C6 C7 -179.4(4)
C2 C1 C6 C5 0.3(6)
C2 C1 C6 C7 179.8(4)
C12 O1 C7 C8 -145.4(4)
C12 O1 C7 C6 41.0(4)
C5 C6 C7 C8 74.0(5)
C1 C6 C7 C8 -105.6(5)
C5 C6 C7 O1 -112.6(4)
C1 C6 C7 O1 67.8(5)
O1 C7 C8 N1 1.5(6)
C6 C7 C8 N1 174.8(3)
O1 C7 C8 C9 -178.3(4)
C6 C7 C8 C9 -5.0(7)
C11 N1 C8 C7 -42.1(6)
N2 N1 C8 C7 139.3(4)
C11 N1 C8 C9 137.7(4)
N2 N1 C8 C9 -40.9(5)
N1 N2 C10 N3 0.2(5)
C11 N3 C10 N2 -0.6(5)
N2 N1 C11 N3 -0.7(4)
C8 N1 C11 N3 -179.4(3)
C10 N3 C11 N1 0.8(4)
C7 O1 C12 C13 176.6(3)
O1 C12 C13 C14 -178.3(3)
C12 C13 C14 C15 175.8(3)
C16 O2 C15 C14 -171.0(3)
C13 C14 C15 O2 -66.4(4)
C15 O2 C16 C21 -8.9(6)
C15 O2 C16 C17 171.0(3)
O2 C16 C17 C18 -179.0(4)
C21 C16 C17 C18 1.0(6)
C16 C17 C18 C19 -0.5(6)
C17 C18 C19 C20 0.1(6)
C17 C18 C19 Cl 178.6(3)
C18 C19 C20 C21 -0.2(7)
Cl C19 C20 C21 -178.7(4)
O2 C16 C21 C20 178.9(4)
C17 C16 C21 C20 -1.1(6)
C19 C20 C21 C16 0.7(7)
